data_7101694
loop_
_publ_author_name
'Berthet, Jean-Claude'
'Thu\'ery, Pierre'
'Ephritikhine, Michel'

_publ_section_title
;
 The first actinyl cyanide.
;
_journal_issue 6
_journal_name_full 'Chemical communications (Cambridge, England)'
_journal_page_first 604
_journal_page_last 606
_journal_paper_doi 10.1039/b614226e
_journal_year 2007
_chemical_formula_sum 'C29 H60 N8 O2 U'
_chemical_formula_weight 790.88
_space_group_IT_number 14
_symmetry_cell_setting monoclinic
_symmetry_space_group_name_Hall '-P 2ybc'
_symmetry_space_group_name_H-M 'P 1 21/c 1'
_atom_sites_solution_hydrogens geom
_atom_sites_solution_primary direct
_atom_sites_solution_secondary difmap
_audit_creation_method SHELXL-97
_cell_angle_alpha 90.00
_cell_angle_beta 109.9446(15)
_cell_angle_gamma 90.00
_cell_formula_units_Z 4
_cell_length_a 17.6146(5)
_cell_length_b 12.2593(3)
_cell_length_c 17.4331(3)
_cell_measurement_reflns_used 72822
_cell_measurement_temperature 100(2)
_cell_measurement_theta_max 25.68
_cell_measurement_theta_min 2.19
_cell_volume 3538.76(15)
_computing_cell_refinement 'HKL2000 (Otwinowski & Minor, 1997)'
_computing_data_collection 'COLLECT (Hooft, 1998)'
_computing_data_reduction 'HKL2000 (Otwinowski & Minor, 1997)'
_computing_molecular_graphics 'SHELXTL (Sheldrick, 1999)'
_computing_publication_material 'SHELXTL (Sheldrick, 1999); PLATON (Spek, 2003)'
_computing_structure_refinement 'SHELXL-97 (Sheldrick, 1997)'
_computing_structure_solution 'SHELXS-97 (Sheldrick, 1997)'
_diffrn_ambient_temperature 100(2)
_diffrn_measured_fraction_theta_full 0.998
_diffrn_measured_fraction_theta_max 0.998
_diffrn_measurement_device_type 'Nonius Kappa-CCD area-detector diffractometer'
_diffrn_measurement_method 'two \f and one \w scans with 2\% steps'
_diffrn_radiation_monochromator graphite
_diffrn_radiation_source 'fine-focus sealed tube'
_diffrn_radiation_type MoK\a
_diffrn_radiation_wavelength 0.71073
_diffrn_reflns_av_R_equivalents 0.0541
_diffrn_reflns_av_sigmaI/netI 0.0227
_diffrn_reflns_limit_h_max 20
_diffrn_reflns_limit_h_min -21
_diffrn_reflns_limit_k_max 0
_diffrn_reflns_limit_k_min -14
_diffrn_reflns_limit_l_max 21
_diffrn_reflns_limit_l_min 0
_diffrn_reflns_number 72822
_diffrn_reflns_theta_full 25.68
_diffrn_reflns_theta_max 25.68
_diffrn_reflns_theta_min 2.19
_diffrn_standards_decay_% 0
_diffrn_standards_interval_time 0
_exptl_absorpt_coefficient_mu 4.622
_exptl_absorpt_correction_T_max 0.758
_exptl_absorpt_correction_T_min 0.326
_exptl_absorpt_correction_type refdelf
_exptl_absorpt_process_details 'program DELABS from PLATON (Spek, 2003)'
_exptl_crystal_colour 'translucent light yellow'
_exptl_crystal_density_diffrn 1.484
_exptl_crystal_description platelet
_exptl_crystal_F_000 1592
_exptl_crystal_size_max 0.20
_exptl_crystal_size_mid 0.20
_exptl_crystal_size_min 0.06
_refine_diff_density_max 0.541
_refine_diff_density_min -1.222
_refine_diff_density_rms 0.098
_refine_ls_extinction_method none
_refine_ls_goodness_of_fit_ref 1.083
_refine_ls_hydrogen_treatment constr
_refine_ls_matrix_type full
_refine_ls_number_parameters 373
_refine_ls_number_reflns 6707
_refine_ls_number_restraints 0
_refine_ls_restrained_S_all 1.083
_refine_ls_R_factor_all 0.0276
_refine_ls_R_factor_gt 0.0232
_refine_ls_shift/su_max 0.001
_refine_ls_shift/su_mean 0.000
_refine_ls_structure_factor_coef Fsqd
_refine_ls_weighting_details 'calc w=1/[\s^2^(Fo^2^)+(0.0408P)^2^+2.1479P] where P=(Fo^2^+2Fc^2^)/3'
_refine_ls_weighting_scheme calc
_refine_ls_wR_factor_gt 0.0642
_refine_ls_wR_factor_ref 0.0668
_reflns_number_gt 6039
_reflns_number_total 6707
_reflns_threshold_expression >2sigma(I)
_cod_data_source_file b614226e.txt
_cod_data_source_block 1
_cod_original_sg_symbol_H-M 'P 21/c'
_cod_database_code 7101694

loop_
_symmetry_equiv_pos_as_xyz
'x, y, z'
'-x, y+1/2, -z+1/2'
'-x, -y, -z'
'x, -y-1/2, z-1/2'

loop_
_atom_site_label
_atom_site_type_symbol
_atom_site_fract_x
_atom_site_fract_y
_atom_site_fract_z
_atom_site_U_iso_or_equiv
_atom_site_adp_type
_atom_site_occupancy
_atom_site_symmetry_multiplicity
_atom_site_calc_flag
_atom_site_refinement_flags
U U 0.262800(7) 0.036602(9) 0.144459(6) 0.02057(6) Uani 1 1 d .
O1 O 0.18139(15) 0.0038(2) 0.05458(14) 0.0298(5) Uani 1 1 d .
O2 O 0.34416(14) 0.06536(19) 0.23547(13) 0.0250(5) Uani 1 1 d .
N1 N 0.14764(18) 0.2953(2) 0.12891(17) 0.0309(7) Uani 1 1 d .
N2 N 0.35470(19) 0.2597(2) 0.06178(17) 0.0319(7) Uani 1 1 d .
N3 N 0.39071(17) -0.0920(2) 0.03920(16) 0.0275(6) Uani 1 1 d .
N4 N 0.27084(19) -0.2609(3) 0.19646(18) 0.0350(7) Uani 1 1 d .
N5 N 0.13826(19) 0.0148(2) 0.27916(18) 0.0307(7) Uani 1 1 d .
N6 N 0.35806(16) 0.4205(2) 0.32324(15) 0.0219(5) Uani 1 1 d .
N7 N 0.00555(16) 0.2602(2) 0.37439(15) 0.0227(6) Uani 1 1 d .
N8 N 0.31373(16) -0.1027(2) 0.48601(15) 0.0223(5) Uani 1 1 d .
C1 C 0.1862(2) 0.2159(3) 0.13969(19) 0.0257(7) Uani 1 1 d .
C2 C 0.3218(2) 0.1880(3) 0.08029(18) 0.0249(7) Uani 1 1 d .
C3 C 0.3548(2) -0.0512(3) 0.0765(2) 0.0249(7) Uani 1 1 d .
C4 C 0.2704(2) -0.1671(3) 0.18342(19) 0.0275(7) Uani 1 1 d .
C5 C 0.1744(2) 0.0172(3) 0.2349(2) 0.0256(7) Uani 1 1 d .
C6 C 0.4245(2) 0.5004(3) 0.36918(19) 0.0237(7) Uani 1 1 d .
H6A H 0.4055 0.5430 0.4059 0.028 Uiso 1 1 calc R
H6B H 0.4709 0.4588 0.4024 0.028 Uiso 1 1 calc R
C7 C 0.4520(2) 0.5782(3) 0.3166(2) 0.0292(7) Uani 1 1 d .
H7A H 0.4727 0.5374 0.2810 0.044 Uiso 1 1 calc R
H7B H 0.4936 0.6248 0.3508 0.044 Uiso 1 1 calc R
H7C H 0.4071 0.6218 0.2845 0.044 Uiso 1 1 calc R
C8 C 0.3488(2) 0.3429(3) 0.38779(19) 0.0282(7) Uani 1 1 d .
H8A H 0.4002 0.3072 0.4145 0.034 Uiso 1 1 calc R
H8B H 0.3360 0.3854 0.4288 0.034 Uiso 1 1 calc R
C9 C 0.2845(2) 0.2562(3) 0.3554(2) 0.0342(8) Uani 1 1 d .
H9A H 0.2349 0.2899 0.3225 0.051 Uiso 1 1 calc R
H9B H 0.2763 0.2188 0.4003 0.051 Uiso 1 1 calc R
H9C H 0.3016 0.2051 0.3229 0.051 Uiso 1 1 calc R
C10 C 0.3782(2) 0.3599(3) 0.25667(19) 0.0277(7) Uani 1 1 d .
H10A H 0.3345 0.3098 0.2303 0.033 Uiso 1 1 calc R
H10B H 0.3809 0.4123 0.2160 0.033 Uiso 1 1 calc R
C11 C 0.4565(2) 0.2964(3) 0.2855(2) 0.0369(9) Uani 1 1 d .
H11A H 0.5001 0.3446 0.3135 0.055 Uiso 1 1 calc R
H11B H 0.4662 0.2647 0.2394 0.055 Uiso 1 1 calc R
H11C H 0.4528 0.2396 0.3220 0.055 Uiso 1 1 calc R
C12 C 0.2792(2) 0.4807(3) 0.2803(2) 0.0252(7) Uani 1 1 d .
H12A H 0.2898 0.5380 0.2470 0.030 Uiso 1 1 calc R
H12B H 0.2416 0.4300 0.2439 0.030 Uiso 1 1 calc R
C13 C 0.2392(2) 0.5308(3) 0.3357(3) 0.0376(9) Uani 1 1 d .
H13A H 0.2219 0.4740 0.3640 0.056 Uiso 1 1 calc R
H13B H 0.1933 0.5728 0.3039 0.056 Uiso 1 1 calc R
H13C H 0.2770 0.5774 0.3747 0.056 Uiso 1 1 calc R
C14 C 0.0692(2) 0.3477(3) 0.40834(19) 0.0272(7) Uani 1 1 d .
H14A H 0.0891 0.3425 0.4674 0.033 Uiso 1 1 calc R
H14B H 0.1142 0.3331 0.3898 0.033 Uiso 1 1 calc R
C15 C 0.0404(2) 0.4630(3) 0.3846(2) 0.0333(8) Uani 1 1 d .
H15A H 0.0208 0.4696 0.3262 0.050 Uiso 1 1 calc R
H15B H 0.0844 0.5129 0.4074 0.050 Uiso 1 1 calc R
H15C H -0.0024 0.4800 0.4051 0.050 Uiso 1 1 calc R
C16 C -0.0650(2) 0.2774(3) 0.4030(2) 0.0293(7) Uani 1 1 d .
H16A H -0.1056 0.2226 0.3777 0.035 Uiso 1 1 calc R
H16B H -0.0886 0.3481 0.3840 0.035 Uiso 1 1 calc R
C17 C -0.0455(2) 0.2720(3) 0.4945(2) 0.0371(9) Uani 1 1 d .
H17A H -0.0254 0.2007 0.5139 0.056 Uiso 1 1 calc R
H17B H -0.0936 0.2862 0.5072 0.056 Uiso 1 1 calc R
H17C H -0.0053 0.3257 0.5205 0.056 Uiso 1 1 calc R
C18 C 0.0469(2) 0.1518(3) 0.4030(2) 0.0291(7) Uani 1 1 d .
H18A H 0.0904 0.1436 0.3811 0.035 Uiso 1 1 calc R
H18B H 0.0711 0.1537 0.4620 0.035 Uiso 1 1 calc R
C19 C -0.0071(3) 0.0524(3) 0.3794(2) 0.0361(9) Uani 1 1 d .
H19A H -0.0500 0.0587 0.4014 0.054 Uiso 1 1 calc R
H19B H 0.0240 -0.0120 0.4007 0.054 Uiso 1 1 calc R
H19C H -0.0296 0.0474 0.3210 0.054 Uiso 1 1 calc R
C20 C -0.0290(2) 0.2658(3) 0.28169(18) 0.0278(7) Uani 1 1 d .
H20A H -0.0659 0.2052 0.2621 0.033 Uiso 1 1 calc R
H20B H -0.0602 0.3325 0.2662 0.033 Uiso 1 1 calc R
C21 C 0.0326(2) 0.2629(3) 0.2390(2) 0.0361(8) Uani 1 1 d .
H21A H 0.0660 0.3268 0.2532 0.054 Uiso 1 1 calc R
H21B H 0.0053 0.2611 0.1810 0.054 Uiso 1 1 calc R
H21C H 0.0656 0.1990 0.2556 0.054 Uiso 1 1 calc R
C22 C 0.2638(2) -0.0032(3) 0.4902(2) 0.0270(7) Uani 1 1 d .
H22A H 0.2999 0.0587 0.5080 0.032 Uiso 1 1 calc R
H22B H 0.2271 0.0126 0.4357 0.032 Uiso 1 1 calc R
C23 C 0.2151(2) -0.0141(3) 0.5463(2) 0.0369(9) Uani 1 1 d .
H23A H 0.1725 -0.0659 0.5239 0.055 Uiso 1 1 calc R
H23B H 0.1924 0.0555 0.5518 0.055 Uiso 1 1 calc R
H23C H 0.2496 -0.0386 0.5990 0.055 Uiso 1 1 calc R
C24 C 0.38260(19) -0.1204(3) 0.56659(18) 0.0249(7) Uani 1 1 d .
H24A H 0.3599 -0.1266 0.6099 0.030 Uiso 1 1 calc R
H24B H 0.4087 -0.1891 0.5637 0.030 Uiso 1 1 calc R
C25 C 0.4463(2) -0.0313(3) 0.5893(2) 0.0289(8) Uani 1 1 d .
H25A H 0.4725 -0.0284 0.5493 0.043 Uiso 1 1 calc R
H25B H 0.4855 -0.0468 0.6419 0.043 Uiso 1 1 calc R
H25C H 0.4211 0.0377 0.5911 0.043 Uiso 1 1 calc R
C26 C 0.26335(19) -0.2060(3) 0.47078(18) 0.0231(7) Uani 1 1 d .
H26A H 0.2979 -0.2674 0.4700 0.028 Uiso 1 1 calc R
H26B H 0.2440 -0.2168 0.5161 0.028 Uiso 1 1 calc R
C27 C 0.1917(2) -0.2068(3) 0.39256(18) 0.0260(7) Uani 1 1 d .
H27A H 0.1574 -0.1458 0.3920 0.039 Uiso 1 1 calc R
H27B H 0.1619 -0.2733 0.3890 0.039 Uiso 1 1 calc R
H27C H 0.2102 -0.2019 0.3469 0.039 Uiso 1 1 calc R
C28 C 0.3460(2) -0.0816(3) 0.41636(19) 0.0266(7) Uani 1 1 d .
H28A H 0.3005 -0.0722 0.3663 0.032 Uiso 1 1 calc R
H28B H 0.3761 -0.0137 0.4271 0.032 Uiso 1 1 calc R
C29 C 0.3999(2) -0.1707(3) 0.4033(2) 0.0352(8) Uani 1 1 d .
H29A H 0.4467 -0.1782 0.4515 0.053 Uiso 1 1 calc R
H29B H 0.4165 -0.1520 0.3579 0.053 Uiso 1 1 calc R
H29C H 0.3708 -0.2384 0.3923 0.053 Uiso 1 1 calc R

loop_
_atom_site_aniso_label
_atom_site_aniso_U_11
_atom_site_aniso_U_22
_atom_site_aniso_U_33
_atom_site_aniso_U_23
_atom_site_aniso_U_13
_atom_site_aniso_U_12
U 0.02181(8) 0.01871(8) 0.01983(8) 0.00019(4) 0.00534(5) -0.00045(4)
O1 0.0318(14) 0.0282(12) 0.0274(12) -0.0003(10) 0.0075(10) 0.0015(11)
O2 0.0272(13) 0.0247(11) 0.0235(11) -0.0031(9) 0.0092(9) -0.0011(10)
N1 0.0302(16) 0.0305(17) 0.0340(15) 0.0034(12) 0.0137(13) -0.0023(13)
N2 0.0402(18) 0.0284(16) 0.0280(14) 0.0003(12) 0.0129(13) 0.0006(14)
N3 0.0271(15) 0.0269(16) 0.0281(14) -0.0014(12) 0.0091(12) -0.0054(12)
N4 0.0324(17) 0.0328(18) 0.0370(16) 0.0027(13) 0.0083(13) 0.0024(14)
N5 0.0309(17) 0.0260(16) 0.0328(16) 0.0039(12) 0.0078(13) 0.0021(13)
N6 0.0230(14) 0.0210(13) 0.0212(13) -0.0009(11) 0.0069(11) 0.0008(11)
N7 0.0213(14) 0.0239(14) 0.0212(12) -0.0014(11) 0.0048(10) 0.0030(11)
N8 0.0226(14) 0.0188(13) 0.0224(13) -0.0014(10) 0.0037(10) 0.0005(11)
C1 0.0254(17) 0.0247(18) 0.0258(16) 0.0004(13) 0.0071(13) -0.0031(14)
C2 0.0326(18) 0.0233(17) 0.0209(15) -0.0025(13) 0.0119(13) 0.0036(14)
C3 0.0266(18) 0.0223(17) 0.0245(16) -0.0021(13) 0.0071(14) -0.0036(13)
C4 0.0239(17) 0.033(2) 0.0243(16) -0.0002(14) 0.0068(13) -0.0025(14)
C5 0.0241(17) 0.0221(17) 0.0281(17) 0.0003(13) 0.0056(14) 0.0004(13)
C6 0.0234(17) 0.0233(16) 0.0234(16) -0.0031(13) 0.0066(13) -0.0002(14)
C7 0.0307(19) 0.0271(18) 0.0320(17) -0.0019(14) 0.0137(15) -0.0048(15)
C8 0.038(2) 0.0248(17) 0.0206(15) 0.0019(13) 0.0084(14) -0.0009(15)
C9 0.050(2) 0.0256(18) 0.0269(17) 0.0028(14) 0.0126(16) -0.0076(16)
C10 0.0295(18) 0.0276(18) 0.0249(16) -0.0035(13) 0.0080(13) 0.0012(14)
C11 0.030(2) 0.040(2) 0.0382(19) -0.0129(16) 0.0087(15) 0.0078(16)
C12 0.0236(17) 0.0245(17) 0.0255(16) 0.0001(13) 0.0058(13) 0.0022(13)
C13 0.028(2) 0.040(2) 0.042(2) -0.0071(16) 0.0083(16) 0.0055(16)
C14 0.0254(18) 0.0308(18) 0.0249(16) -0.0037(13) 0.0079(13) -0.0046(14)
C15 0.034(2) 0.029(2) 0.0310(19) -0.0042(14) 0.0031(16) -0.0044(15)
C16 0.0257(18) 0.0314(19) 0.0333(17) 0.0001(14) 0.0132(14) -0.0009(14)
C17 0.043(2) 0.039(2) 0.0359(19) 0.0029(16) 0.0217(17) 0.0042(17)
C18 0.0309(19) 0.0288(18) 0.0271(16) 0.0033(14) 0.0091(14) 0.0075(15)
C19 0.045(2) 0.0267(19) 0.037(2) 0.0012(15) 0.0152(17) 0.0026(16)
C20 0.0288(18) 0.0280(18) 0.0200(15) -0.0016(13) -0.0002(13) 0.0030(14)
C21 0.042(2) 0.040(2) 0.0270(17) 0.0045(15) 0.0132(15) 0.0127(18)
C22 0.0307(19) 0.0184(16) 0.0284(17) -0.0010(13) 0.0055(14) 0.0052(14)
C23 0.043(2) 0.037(2) 0.0300(19) -0.0075(16) 0.0120(17) 0.0148(18)
C24 0.0247(17) 0.0262(17) 0.0208(15) 0.0000(13) 0.0039(12) 0.0011(14)
C25 0.0267(19) 0.0319(19) 0.0241(17) 0.0011(13) 0.0035(14) -0.0007(14)
C26 0.0243(17) 0.0188(16) 0.0257(15) 0.0002(12) 0.0077(13) -0.0006(13)
C27 0.0268(18) 0.0240(17) 0.0259(16) -0.0004(13) 0.0073(13) -0.0002(13)
C28 0.0280(18) 0.0287(18) 0.0221(15) 0.0006(13) 0.0070(13) -0.0050(14)
C29 0.035(2) 0.038(2) 0.0347(18) -0.0076(16) 0.0137(15) -0.0038(17)

loop_
_atom_type_symbol
_atom_type_description
_atom_type_scat_dispersion_real
_atom_type_scat_dispersion_imag
_atom_type_scat_source
C C 0.0033 0.0016 'International Tables Vol C Tables 4.2.6.8 and 6.1.1.4'
H H 0.0000 0.0000 'International Tables Vol C Tables 4.2.6.8 and 6.1.1.4'
N N 0.0061 0.0033 'International Tables Vol C Tables 4.2.6.8 and 6.1.1.4'
O O 0.0106 0.0060 'International Tables Vol C Tables 4.2.6.8 and 6.1.1.4'
U U -9.6767 9.6646 'International Tables Vol C Tables 4.2.6.8 and 6.1.1.4'

loop_
_geom_angle_atom_site_label_1
_geom_angle_atom_site_label_2
_geom_angle_atom_site_label_3
_geom_angle
O1 U O2 178.27(10)
O1 U C3 86.82(11)
O2 U C3 92.95(10)
O1 U C1 84.71(11)
O2 U C1 96.56(10)
C3 U C1 139.22(10)
O1 U C2 96.01(11)
O2 U C2 85.54(10)
C3 U C2 71.70(10)
C1 U C2 69.66(10)
O1 U C5 92.53(11)
O2 U C5 86.78(10)
C3 U C5 149.10(10)
C1 U C5 71.21(10)
C2 U C5 138.88(10)
O1 U C4 88.09(11)
O2 U C4 90.20(10)
C3 U C4 74.32(10)
C1 U C4 144.83(10)
C2 U C4 145.46(10)
C5 U C4 74.78(10)
C10 N6 C12 105.8(2)
C10 N6 C6 112.2(2)
C12 N6 C6 110.8(2)
C10 N6 C8 111.8(2)
C12 N6 C8 110.8(3)
C6 N6 C8 105.6(2)
C16 N7 C18 111.8(3)
C16 N7 C14 110.9(2)
C18 N7 C14 106.4(2)
C16 N7 C20 105.6(2)
C18 N7 C20 111.3(2)
C14 N7 C20 110.9(3)
C26 N8 C22 111.4(2)
C26 N8 C24 106.0(2)
C22 N8 C24 111.2(2)
C26 N8 C28 110.9(2)
C22 N8 C28 106.3(2)
C24 N8 C28 111.2(2)
N1 C1 U 172.9(3)
N2 C2 U 171.0(3)
N3 C3 U 173.8(3)
N4 C4 U 176.0(3)
N5 C5 U 174.7(3)
C7 C6 N6 115.7(3)
C9 C8 N6 114.7(3)
C11 C10 N6 115.0(3)
C13 C12 N6 115.4(3)
C15 C14 N7 114.8(3)
N7 C16 C17 115.3(3)
C19 C18 N7 115.4(3)
C21 C20 N7 115.3(3)
C23 C22 N8 115.2(3)
C25 C24 N8 115.0(3)
C27 C26 N8 115.0(3)
C29 C28 N8 114.8(3)

loop_
_geom_bond_atom_site_label_1
_geom_bond_atom_site_label_2
_geom_bond_distance
U O1 1.772(2)
U O2 1.773(2)
U C3 2.549(3)
U C1 2.565(3)
U C2 2.563(3)
U C5 2.577(4)
U C4 2.579(4)
N1 C1 1.166(4)
N2 C2 1.158(4)
N3 C3 1.163(4)
N4 C4 1.172(5)
N5 C5 1.156(5)
N6 C10 1.518(4)
N6 C12 1.524(4)
N6 C6 1.527(4)
N6 C8 1.524(4)
N7 C16 1.504(4)
N7 C18 1.517(4)
N7 C14 1.518(4)
N7 C20 1.522(4)
N8 C26 1.517(4)
N8 C22 1.519(4)
N8 C24 1.526(4)
N8 C28 1.528(4)
C6 C7 1.512(5)
C8 C9 1.515(5)
C10 C11 1.512(5)
C12 C13 1.507(5)
C14 C15 1.512(5)
C16 C17 1.514(5)
C18 C19 1.514(5)
C20 C21 1.511(5)
C22 C23 1.511(5)
C24 C25 1.518(5)
C26 C27 1.509(4)
C28 C29 1.515(5)
